data_7204004
loop_
_publ_author_name
'Ono, Go'
'Terao, Hiroshi'
'Higuchi, Saburo'
'Sugawara, Tadashi'
'Izuoka, Akira'
'Mochida, Tomoyuki'

_publ_section_title
;
 One-dimensional double chain composed of
 carbamoylmethylthio-substituted TTF-based donor in ion radical salt
;
_journal_issue 10
_journal_name_full 'Journal of Materials Chemistry'
_journal_page_first 2277
_journal_paper_doi 10.1039/b004557h
_journal_volume 10
_journal_year 2000
_chemical_formula_analytical 'C11 H11 B F4 N O S8'
_chemical_formula_sum 'C11 H11 B F4 N O S8'
_chemical_formula_weight 516.50
_space_group_IT_number 14
_symmetry_cell_setting monoclinic
_symmetry_Int_Tables_number 14
_symmetry_space_group_name_Hall '-P 2yab'
_symmetry_space_group_name_H-M 'P 1 21/a 1'
_audit_creation_date 'Mon May 30 13:33:33 2000'
_audit_creation_method 'from TEXRAY.INF file'
_cell_angle_alpha 90
_cell_angle_beta 95.61(2)
_cell_angle_gamma 90
_cell_formula_units_Z 4
_cell_length_a 20.944(5)
_cell_length_b 9.861(2)
_cell_length_c 9.404(2)
_cell_measurement_reflns_used 20
_cell_measurement_temperature 296.2
_cell_measurement_theta_max 15.00
_cell_measurement_theta_min 4.00
_cell_volume 1932.9(7)
_computing_cell_refinement 'MSC/AFC Diffractometer Control'
_computing_data_collection 'MSC/AFC Diffractometer Control'
_computing_data_reduction teXsan
_computing_publication_material teXsan
_computing_structure_refinement teXsan
_diffrn_ambient_temperature 296.2
_diffrn_measurement_device_type 'Rigaku AFC5S'
_diffrn_measurement_method 2theta-omega
_diffrn_orient_matrix_UB_11 0.00000
_diffrn_orient_matrix_UB_12 0.00000
_diffrn_orient_matrix_UB_13 0.00000
_diffrn_orient_matrix_UB_21 0.00000
_diffrn_orient_matrix_UB_22 0.00000
_diffrn_orient_matrix_UB_23 0.00000
_diffrn_orient_matrix_UB_31 0.00000
_diffrn_orient_matrix_UB_32 0.00000
_diffrn_orient_matrix_UB_33 0.00000
_diffrn_radiation_detector four-cycle
_diffrn_radiation_monochromator graphite
_diffrn_radiation_source 'sealed tube'
_diffrn_radiation_type 'Mo K\a'
_diffrn_radiation_wavelength 0.7107
_diffrn_reflns_av_R_equivalents 0.003
_diffrn_reflns_limit_h_max 27
_diffrn_reflns_limit_h_min -27
_diffrn_reflns_limit_k_max 12
_diffrn_reflns_limit_k_min -1
_diffrn_reflns_limit_l_max 12
_diffrn_reflns_limit_l_min -2
_diffrn_reflns_number 5106
_diffrn_reflns_reduction_process 'Lp corrections applied'
_diffrn_reflns_theta_max 27.51
_diffrn_reflns_theta_min 2.00
_diffrn_standards_decay_% 0.00
_diffrn_standards_interval_count 150
_diffrn_standards_number 3
_exptl_absorpt_coefficient_mu 4.066
_exptl_absorpt_correction_type none
_exptl_crystal_colour black
_exptl_crystal_density_diffrn 1.775
_exptl_crystal_density_meas ?
_exptl_crystal_description block
_exptl_crystal_size_max .6
_exptl_crystal_size_mid .6
_exptl_crystal_size_min .1
_refine_diff_density_max 0.79
_refine_diff_density_min -0.32
_refine_ls_goodness_of_fit_obs 1.695
_refine_ls_hydrogen_treatment noref
_refine_ls_matrix_type full
_refine_ls_number_constraints 0
_refine_ls_number_parameters 235
_refine_ls_number_reflns 2945
_refine_ls_number_restraints 0
_refine_ls_R_factor_obs 0.0557
_refine_ls_shift/esd_max 0.0003
_refine_ls_structure_factor_coef F
_refine_ls_weighting_details 'w = 1/[\s^2^(Fo) + 0.00207|Fo|^2^]'
_refine_ls_weighting_scheme calc
_refine_ls_wR_factor_obs 0.0884
_reflns_number_observed 3210
_reflns_number_total 4945
_reflns_observed_criterion >3.0sigma(I)
_cod_data_source_file b004557h.txt
_cod_data_source_block 1
_cod_depositor_comments
;
The following automatic conversions were performed:

'_refine_ls_weighting_scheme' value 'w = 1/[\s^2^(Fo) +
0.00207|Fo|^2^]' was changed to 'calc'. New tag
'_refine_ls_weighting_details' was created. The value of the new tag
was set to 'w = 1/[\s^2^(Fo) + 0.00207|Fo|^2^]'.

Automatic conversion script
Id: cif_fix_values 3143 2015-03-26 13:38:13Z robertas 
;
_cod_database_code 7204004

loop_
_symmetry_equiv_pos_as_xyz
x,y,z
1/2-x,1/2+y,-z
-x,-y,-z
1/2+x,1/2-y,z

loop_
_atom_site_label
_atom_site_type_symbol
_atom_site_fract_x
_atom_site_fract_y
_atom_site_fract_z
_atom_site_U_iso_or_equiv
_atom_site_adp_type
_atom_site_occupancy
_atom_site_calc_flag
_atom_site_refinement_flags
_atom_site_disorder_assembly
_atom_site_disorder_group
S1 S 0.21353(8) -0.2836(2) 1.1827(2) 0.0964(6) Uani 1.00 d . . .
S2 S 0.09565(8) -0.5076(1) 1.0317(2) 0.0679(4) Uani 1.00 d . . .
S3 S 0.13553(6) -0.0765(1) 1.0256(1) 0.0575(3) Uani 1.00 d . . .
S4 S 0.04008(6) -0.2623(1) 0.8925(1) 0.0504(3) Uani 1.00 d . . .
S5 S 0.06337(6) 0.1736(1) 0.8555(1) 0.0521(3) Uani 1.00 d . . .
S6 S -0.03098(6) -0.0149(1) 0.7208(1) 0.0573(3) Uani 1.00 d . . .
S7 S 0.00526(7) 0.4133(1) 0.6868(1) 0.0610(4) Uani 1.00 d . . .
S8 S -0.09395(8) 0.2006(1) 0.5271(2) 0.0865(5) Uani 1.00 d . . .
F1 F 0.2308(3) -0.3781(7) 0.5799(6) 0.153(2) Uani 1.00 d . . .
F2 F 0.2008(3) -0.2649(6) 0.7623(6) 0.145(2) Uani 1.00 d . . .
F3 F 0.2294(3) -0.4819(5) 0.7869(7) 0.140(2) Uani 1.00 d . . .
F4 F 0.3049(2) -0.3344(5) 0.7547(6) 0.131(2) Uani 1.00 d . . .
O1 O 0.0638(3) 0.2955(5) 0.4343(5) 0.101(2) Uani 1.00 d . . .
N1 N 0.1667(3) 0.3238(7) 0.5279(7) 0.102(2) Uani 1.00 d . . .
C1 C 0.2023(6) -0.4566(9) 1.218(1) 0.171(4) Uani 1.00 d . . .
C2 C 0.1692(8) -0.5367(10) 1.132(2) 0.242(7) Uani 1.00 d . . .
C3 C 0.1459(2) -0.2462(5) 1.0684(5) 0.057(1) Uani 1.00 d . . .
C4 C 0.1002(2) -0.3340(4) 1.0077(4) 0.050(1) Uani 1.00 d . . .
C5 C 0.0676(2) -0.0981(4) 0.9097(5) 0.049(1) Uani 1.00 d . . .
C6 C 0.0366(2) 0.0091(4) 0.8380(5) 0.049(1) Uani 1.00 d . . .
C7 C 0.0068(2) 0.2404(4) 0.7250(5) 0.049(1) Uani 1.00 d . . .
C8 C -0.0361(2) 0.1516(4) 0.6621(5) 0.054(1) Uani 1.00 d . . .
C9 C -0.1370(3) 0.0478(7) 0.4838(8) 0.095(2) Uani 1.00 d . . .
C10 C 0.0840(3) 0.4407(5) 0.6351(6) 0.065(1) Uani 1.00 d . . .
C11 C 0.1031(3) 0.3472(6) 0.5218(6) 0.071(2) Uani 1.00 d . . .
B1 B 0.2408(3) -0.3639(7) 0.7248(8) 0.066(2) Uani 1.00 d . . .
H1 H -0.1554 0.0172 0.5683 0.1107 Uiso 1.00 calc . . .
H2 H -0.1086 -0.0182 0.4559 0.1107 Uiso 1.00 calc . . .
H3 H -0.1701 0.0653 0.4115 0.1107 Uiso 1.00 calc . . .
H6 H 0.1938 0.3585 0.6033 0.1274 Uiso 1.00 calc . . .
H7 H 0.1822 0.2697 0.4548 0.1274 Uiso 1.00 calc . . .
H8 H 0.0892 0.5282 0.6232 0.1501 Uiso 1.00 calc . . .
H9 H 0.1115 0.4133 0.7295 0.1501 Uiso 1.00 calc . . .

loop_
_atom_site_aniso_label
_atom_site_aniso_U_11
_atom_site_aniso_U_22
_atom_site_aniso_U_33
_atom_site_aniso_U_12
_atom_site_aniso_U_13
_atom_site_aniso_U_23
S1 0.082(1) 0.083(1) 0.113(1) 0.0033(9) -0.0453(10) 0.0204(10)
S2 0.0949(10) 0.0361(6) 0.0712(8) 0.0055(6) 0.0012(7) 0.0101(5)
S3 0.0544(6) 0.0434(6) 0.0707(8) -0.0082(5) -0.0139(5) 0.0040(5)
S4 0.0587(6) 0.0314(5) 0.0581(6) -0.0050(4) -0.0104(5) 0.0043(4)
S5 0.0555(6) 0.0323(5) 0.0653(7) -0.0081(4) -0.0105(5) 0.0047(5)
S6 0.0626(7) 0.0329(5) 0.0714(8) -0.0076(5) -0.0190(6) 0.0032(5)
S7 0.0700(8) 0.0308(5) 0.0789(8) 0.0018(5) -0.0102(6) 0.0025(5)
S8 0.0879(10) 0.0480(7) 0.112(1) -0.0056(7) -0.0497(9) 0.0146(7)
F1 0.144(4) 0.200(7) 0.113(4) 0.024(4) -0.005(3) -0.017(4)
F2 0.154(4) 0.137(5) 0.145(4) 0.062(4) 0.023(3) 0.004(3)
F3 0.127(4) 0.091(3) 0.195(5) -0.033(3) -0.024(4) 0.044(3)
F4 0.094(3) 0.115(4) 0.179(5) -0.025(3) -0.015(3) 0.019(3)
O1 0.123(4) 0.085(3) 0.095(3) -0.027(3) 0.006(3) -0.031(3)
N1 0.093(4) 0.106(5) 0.106(4) -0.005(3) 0.014(3) -0.018(4)
C1 0.20(1) 0.081(6) 0.20(1) 0.014(6) -0.120(9) 0.039(6)
C2 0.28(2) 0.077(6) 0.32(2) 0.028(8) -0.23(2) 0.027(8)
C3 0.060(3) 0.052(3) 0.058(3) 0.007(2) -0.005(2) 0.010(2)
C4 0.063(3) 0.038(2) 0.048(2) 0.006(2) -0.002(2) 0.007(2)
C5 0.051(2) 0.035(2) 0.058(2) -0.003(2) -0.007(2) 0.002(2)
C6 0.054(2) 0.033(2) 0.058(2) -0.005(2) -0.007(2) 0.004(2)
C7 0.055(2) 0.033(2) 0.058(2) -0.002(2) -0.005(2) 0.005(2)
C8 0.056(2) 0.036(2) 0.066(3) 0.001(2) -0.010(2) 0.002(2)
C9 0.084(4) 0.073(4) 0.117(5) -0.018(3) -0.040(4) 0.014(4)
C10 0.084(3) 0.041(2) 0.067(3) -0.014(2) 0.003(2) 0.000(2)
C11 0.101(4) 0.049(3) 0.063(3) -0.026(3) 0.006(3) 0.002(2)
B1 0.062(3) 0.053(3) 0.083(4) -0.008(3) -0.001(3) 0.005(3)

loop_
_atom_type_symbol
_atom_type_description
_atom_type_scat_dispersion_real
_atom_type_scat_dispersion_imag
_atom_type_scat_source
C C 0.003 0.002
;International Tables for Crystallography
(1992, Vol. C, Tables 4.2.6.8 and 6.1.1.1)
;
H H 0.000 0.000
;International Tables for Crystallography
(1992, Vol. C, Table 6.1.1.2)
;
O O 0.011 0.006
;International Tables for Crystallography
(1992, Vol. C, Tables 4.2.6.8 and 6.1.1.1)
;
N N 0.006 0.003
;International Tables for Crystallography
(1992, Vol. C, Tables 4.2.6.8 and 6.1.1.1)
;
S S 0.125 0.123
;International Tables for Crystallography
(1992, Vol. C, Tables 4.2.6.8 and 6.1.1.1)
;
F F 0.017 0.010
;International Tables for Crystallography
(1992, Vol. C, Tables 4.2.6.8 and 6.1.1.1)
;
B B 0.001 0.001
;International Tables for Crystallography
(1992, Vol. C, Tables 4.2.6.8 and 6.1.1.1)
;

loop_
_geom_angle_atom_site_label_1
_geom_angle_atom_site_label_2
_geom_angle_atom_site_label_3
_geom_angle
_geom_angle_site_symmetry_1
_geom_angle_site_symmetry_2
_geom_angle_site_symmetry_3
_geom_angle_publ_flag
C3 S1 C1 102.0(4) 1_555 1_555 1_555 yes
C4 S2 C2 100.1(4) 1_555 1_555 1_555 yes
C3 S3 C5 96.0(2) 1_555 1_555 1_555 yes
C4 S4 C5 96.2(2) 1_555 1_555 1_555 yes
C6 S5 C7 95.5(2) 1_555 1_555 1_555 yes
C6 S6 C8 95.4(2) 1_555 1_555 1_555 yes
C7 S7 C10 101.8(2) 1_555 1_555 1_555 yes
C8 S8 C9 103.5(3) 1_555 1_555 1_555 yes
S1 C3 S3 115.2(3) 1_555 1_555 1_555 yes
S1 C3 C4 128.2(4) 1_555 1_555 1_555 yes
S3 C3 C4 116.5(3) 1_555 1_555 1_555 yes
S2 C4 S4 116.1(3) 1_555 1_555 1_555 yes
S2 C4 C3 127.9(3) 1_555 1_555 1_555 yes
S4 C4 C3 116.0(3) 1_555 1_555 1_555 yes
S3 C5 S4 115.2(2) 1_555 1_555 1_555 yes
S3 C5 C6 122.4(3) 1_555 1_555 1_555 yes
S4 C5 C6 122.4(3) 1_555 1_555 1_555 yes
S5 C6 S6 115.5(2) 1_555 1_555 1_555 yes
S5 C6 C5 122.8(3) 1_555 1_555 1_555 yes
S6 C6 C5 121.7(3) 1_555 1_555 1_555 yes
S5 C7 S7 120.7(2) 1_555 1_555 1_555 yes
S5 C7 C8 116.1(3) 1_555 1_555 1_555 yes
S7 C7 C8 123.1(3) 1_555 1_555 1_555 yes
S6 C8 S8 120.9(3) 1_555 1_555 1_555 yes
S6 C8 C7 117.3(3) 1_555 1_555 1_555 yes
S8 C8 C7 121.8(3) 1_555 1_555 1_555 yes
S7 C10 C11 114.8(4) 1_555 1_555 1_555 yes
O1 C11 N1 123.8(6) 1_555 1_555 1_555 yes
O1 C11 C10 122.1(6) 1_555 1_555 1_555 yes
N1 C11 C10 114.0(5) 1_555 1_555 1_555 yes
S1 C1 C2 123.5(8) 1_555 1_555 1_555 yes
S2 C2 C1 129.2(10) 1_555 1_555 1_555 yes
F1 B1 F2 107.1(6) 1_555 1_555 1_555 yes
F1 B1 F3 109.3(6) 1_555 1_555 1_555 yes
F1 B1 F4 106.1(6) 1_555 1_555 1_555 yes
F2 B1 F3 111.9(6) 1_555 1_555 1_555 yes
F2 B1 F4 114.2(6) 1_555 1_555 1_555 yes
F3 B1 F4 107.9(5) 1_555 1_555 1_555 yes

loop_
_geom_bond_atom_site_label_1
_geom_bond_atom_site_label_2
_geom_bond_distance
_geom_bond_site_symmetry_1
_geom_bond_site_symmetry_2
_geom_bond_publ_flag
S1 C3 1.732(5) 1_555 1_555 yes
S1 C1 1.758(9) 1_555 1_555 yes
S2 C4 1.731(4) 1_555 1_555 yes
S2 C2 1.75(1) 1_555 1_555 yes
S3 C3 1.730(5) 1_555 1_555 yes
S3 C5 1.718(4) 1_555 1_555 yes
S4 C4 1.730(4) 1_555 1_555 yes
S4 C5 1.722(4) 1_555 1_555 yes
S5 C6 1.719(4) 1_555 1_555 yes
S5 C7 1.749(4) 1_555 1_555 yes
S6 C6 1.723(4) 1_555 1_555 yes
S6 C8 1.732(4) 1_555 1_555 yes
S7 C7 1.742(4) 1_555 1_555 yes
S7 C10 1.785(6) 1_555 1_555 yes
S8 C8 1.736(4) 1_555 1_555 yes
S8 C9 1.781(6) 1_555 1_555 yes
F1 B1 1.365(9) 1_555 1_555 yes
F2 B1 1.355(8) 1_555 1_555 yes
F3 B1 1.333(7) 1_555 1_555 yes
F4 B1 1.376(7) 1_555 1_555 yes
O1 C11 1.217(7) 1_555 1_555 yes
N1 C11 1.348(9) 1_555 1_555 yes
C3 C4 1.373(7) 1_555 1_555 yes
C5 C6 1.382(6) 1_555 1_555 yes
C7 C8 1.349(6) 1_555 1_555 yes
C10 C11 1.492(8) 1_555 1_555 yes
C1 C2 1.28(1) 1_555 1_555 yes
